data_7229015
loop_
_publ_author_name
'Hollingsworth, Thilini S.'
'Hollingsworth, Ryan L.'
'Rosen, Tomer'
'Groysman, Stanislav'

_publ_section_title
;
 Zinc bimetallics supported by a xanthene-bridged dinucleating ligand:
 synthesis, characterization, and lactide polymerization studies
;
_journal_issue 66
_journal_name_full 'RSC Adv.'
_journal_page_first 41819
_journal_paper_doi 10.1039/C7RA09207E
_journal_volume 7
_journal_year 2017
_chemical_formula_sum 'C63 H90 N2 O4.5 Zn2'
_chemical_formula_weight 1078.11
_chemical_name_systematic
; 
 ? 
;
_space_group_IT_number 2
_symmetry_cell_setting triclinic
_symmetry_space_group_name_Hall '-P 1'
_symmetry_space_group_name_H-M 'P -1'
_atom_sites_solution_hydrogens geom
_atom_sites_solution_primary direct
_atom_sites_solution_secondary difmap
_audit_creation_method SHELXL-97
_audit_update_record
;
2017-06-14 deposited with the CCDC.
2017-08-23 downloaded from the CCDC.
;
_cell_angle_alpha 94.571(6)
_cell_angle_beta 107.133(5)
_cell_angle_gamma 106.102(5)
_cell_formula_units_Z 2
_cell_length_a 14.0422(16)
_cell_length_b 14.7543(18)
_cell_length_c 16.4069(19)
_cell_measurement_reflns_used 4385
_cell_measurement_temperature 100(2)
_cell_measurement_theta_max 23.25
_cell_measurement_theta_min 1.32
_cell_volume 3072.3(6)
_computing_structure_refinement 'SHELXL-97 (Sheldrick, 1997)'
_computing_structure_solution 'SHELXS-97 (Sheldrick, 1990)'
_diffrn_ambient_temperature 100(2)
_diffrn_measured_fraction_theta_full 0.954
_diffrn_measured_fraction_theta_max 0.954
_diffrn_measurement_device_type 'Bruker Apex2'
_diffrn_radiation_monochromator graphite
_diffrn_radiation_source 'fine-focus sealed tube'
_diffrn_radiation_type MoK\a
_diffrn_radiation_wavelength 0.71073
_diffrn_reflns_av_R_equivalents 0.1040
_diffrn_reflns_av_sigmaI/netI 0.1436
_diffrn_reflns_limit_h_max 15
_diffrn_reflns_limit_h_min -12
_diffrn_reflns_limit_k_max 15
_diffrn_reflns_limit_k_min -16
_diffrn_reflns_limit_l_max 18
_diffrn_reflns_limit_l_min -17
_diffrn_reflns_number 54207
_diffrn_reflns_theta_full 23.25
_diffrn_reflns_theta_max 23.25
_diffrn_reflns_theta_min 1.32
_exptl_absorpt_coefficient_mu 0.826
_exptl_absorpt_correction_T_max 0.9599
_exptl_absorpt_correction_T_min 0.9220
_exptl_absorpt_correction_type empirical
_exptl_absorpt_process_details SADABS
_exptl_crystal_colour yellow
_exptl_crystal_density_diffrn 1.165
_exptl_crystal_density_method 'not measured'
_exptl_crystal_description blocks
_exptl_crystal_F_000 1156
_exptl_crystal_size_max 0.10
_exptl_crystal_size_mid 0.05
_exptl_crystal_size_min 0.05
_refine_diff_density_max 0.815
_refine_diff_density_min -0.716
_refine_diff_density_rms 0.079
_refine_ls_extinction_method none
_refine_ls_goodness_of_fit_ref 0.961
_refine_ls_hydrogen_treatment mixed
_refine_ls_matrix_type full
_refine_ls_number_parameters 651
_refine_ls_number_reflns 8419
_refine_ls_number_restraints 0
_refine_ls_restrained_S_all 0.961
_refine_ls_R_factor_all 0.1316
_refine_ls_R_factor_gt 0.0610
_refine_ls_shift/su_max 0.022
_refine_ls_shift/su_mean 0.001
_refine_ls_structure_factor_coef Fsqd
_refine_ls_weighting_details 'calc w=1/[\s^2^(Fo^2^)+(0.0903P)^2^+0.0000P] where P=(Fo^2^+2Fc^2^)/3'
_refine_ls_weighting_scheme calc
_refine_ls_wR_factor_gt 0.1532
_refine_ls_wR_factor_ref 0.1705
_reflns_number_gt 4385
_reflns_number_total 8419
_reflns_threshold_expression >2sigma(I)
_cod_data_source_file c7ra09207e2.cif
_cod_data_source_block sg706_0m_new
_cod_original_sg_symbol_H-M P-1
_cod_original_formula_sum 'C63 H90 N2 O4.50 Zn2'
_cod_database_code 7229015

loop_
_symmetry_equiv_pos_as_xyz
'x, y, z'
'-x, -y, -z'

loop_
_atom_site_label
_atom_site_type_symbol
_atom_site_fract_x
_atom_site_fract_y
_atom_site_fract_z
_atom_site_U_iso_or_equiv
_atom_site_adp_type
_atom_site_occupancy
_atom_site_symmetry_multiplicity
_atom_site_calc_flag
_atom_site_refinement_flags
_atom_site_disorder_assembly
_atom_site_disorder_group
Zn1 Zn 0.62770(6) 0.17556(5) 0.28000(5) 0.0391(3) Uani 1 1 d . . .
Zn2 Zn 0.73892(6) 0.49697(5) 0.32269(5) 0.0341(3) Uani 1 1 d . A .
N1 N 0.6441(3) 0.5742(3) 0.2819(3) 0.0226(12) Uani 1 1 d . . .
C51 C 0.8011(4) 0.8064(4) 0.0217(4) 0.0240(15) Uani 1 1 d . . .
O4 O 0.7108(3) 0.2073(3) 0.2072(3) 0.0310(10) Uani 1 1 d . . .
C2 C 0.7048(5) 0.2615(4) 0.1486(4) 0.0284(16) Uani 1 1 d . . .
C3 C 0.7726(4) 0.2705(4) 0.0987(4) 0.0255(15) Uani 1 1 d . . .
C4 C 0.8552(5) 0.2183(4) 0.1159(4) 0.0295(16) Uani 1 1 d . . .
C5 C 0.9231(5) 0.2401(5) 0.0570(5) 0.0466(19) Uani 1 1 d . . .
H5A H 0.9610 0.3089 0.0687 0.070 Uiso 1 1 calc R . .
H5B H 0.8780 0.2208 -0.0038 0.070 Uiso 1 1 calc R . .
H5C H 0.9737 0.2044 0.0686 0.070 Uiso 1 1 calc R . .
C6 C 0.8006(5) 0.1091(4) 0.0970(4) 0.0381(17) Uani 1 1 d . . .
H6A H 0.8536 0.0764 0.1127 0.057 Uiso 1 1 calc R . .
H6B H 0.7600 0.0885 0.0351 0.057 Uiso 1 1 calc R . .
H6C H 0.7533 0.0930 0.1310 0.057 Uiso 1 1 calc R . .
C7 C 0.9285(5) 0.2490(4) 0.2099(4) 0.0412(18) Uani 1 1 d . . .
H7A H 0.9589 0.3190 0.2232 0.062 Uiso 1 1 calc R . .
H7B H 0.9850 0.2202 0.2181 0.062 Uiso 1 1 calc R . .
H7C H 0.8887 0.2276 0.2486 0.062 Uiso 1 1 calc R . .
C8 C 0.7612(4) 0.3251(4) 0.0344(4) 0.0274(15) Uani 1 1 d . . .
H8 H 0.8066 0.3299 0.0009 0.033 Uiso 1 1 calc R . .
C9 C 0.6864(4) 0.3746(4) 0.0149(4) 0.0236(14) Uani 1 1 d . . .
C10 C 0.6234(4) 0.3664(4) 0.0641(4) 0.0232(15) Uani 1 1 d . . .
H10 H 0.5736 0.4003 0.0540 0.028 Uiso 1 1 calc R . .
C11 C 0.6279(4) 0.3101(4) 0.1296(4) 0.0218(14) Uani 1 1 d . . .
C12 C 0.5485(4) 0.2995(4) 0.1687(4) 0.0268(15) Uani 1 1 d . . .
H12 H 0.5014 0.3349 0.1496 0.032 Uiso 1 1 calc R . .
N2 N 0.5311(4) 0.2478(3) 0.2274(3) 0.0239(12) Uani 1 1 d . . .
C13 C 0.4429(4) 0.2446(4) 0.2536(4) 0.0227(15) Uani 1 1 d . . .
C14 C 0.4273(4) 0.3279(4) 0.2849(4) 0.0198(14) Uani 1 1 d . . .
C15 C 0.3423(4) 0.3219(4) 0.3146(4) 0.0215(14) Uani 1 1 d . . .
C16 C 0.2757(5) 0.2309(4) 0.3100(4) 0.0262(15) Uani 1 1 d . . .
H16 H 0.2170 0.2260 0.3289 0.031 Uiso 1 1 calc R . .
C17 C 0.2897(5) 0.1479(4) 0.2800(4) 0.0285(16) Uani 1 1 d . . .
C18 C 0.2152(5) 0.0490(4) 0.2746(4) 0.0335(17) Uani 1 1 d . . .
C19 C 0.3761(5) 0.1576(4) 0.2524(4) 0.0270(15) Uani 1 1 d . . .
H19 H 0.3889 0.1015 0.2320 0.032 Uiso 1 1 calc R . .
C20 C 0.3257(4) 0.4112(4) 0.3538(4) 0.0229(14) Uani 1 1 d . . .
C21 C 0.2158(4) 0.4139(4) 0.3028(4) 0.0318(16) Uani 1 1 d . . .
H21A H 0.2097 0.4145 0.2418 0.048 Uiso 1 1 calc R . .
H21B H 0.2050 0.4717 0.3268 0.048 Uiso 1 1 calc R . .
H21C H 0.1625 0.3571 0.3072 0.048 Uiso 1 1 calc R . .
C22 C 0.3357(4) 0.4073(4) 0.4490(4) 0.0291(15) Uani 1 1 d . . .
H22A H 0.2840 0.3488 0.4526 0.044 Uiso 1 1 calc R . .
H22B H 0.3228 0.4634 0.4742 0.044 Uiso 1 1 calc R . .
H22C H 0.4066 0.4072 0.4811 0.044 Uiso 1 1 calc R . .
C23 C 0.4087(4) 0.5008(4) 0.3503(4) 0.0233(15) Uani 1 1 d . . .
C24 C 0.4078(4) 0.5919(4) 0.3811(3) 0.0214(14) Uani 1 1 d . . .
H24 H 0.3526 0.5959 0.4020 0.026 Uiso 1 1 calc R . .
C25 C 0.4816(5) 0.6747(4) 0.3825(4) 0.0238(15) Uani 1 1 d . . .
C26 C 0.4777(5) 0.7716(4) 0.4189(4) 0.0337(16) Uani 1 1 d . . .
C27 C 0.4824(6) 0.7710(5) 0.5146(4) 0.057(2) Uani 1 1 d . . .
H27A H 0.4860 0.8343 0.5409 0.085 Uiso 1 1 calc R . .
H27B H 0.5449 0.7552 0.5467 0.085 Uiso 1 1 calc R . .
H27C H 0.4193 0.7229 0.5165 0.085 Uiso 1 1 calc R . .
C28 C 0.5605(4) 0.6672(4) 0.3492(4) 0.0252(15) Uani 1 1 d . . .
H28 H 0.6133 0.7238 0.3494 0.030 Uiso 1 1 calc R . .
C61 C 0.5635(4) 0.5800(4) 0.3163(3) 0.0206(14) Uani 1 1 d . . .
O5 O 0.8358(3) 0.5567(3) 0.2672(2) 0.0294(10) Uani 1 1 d . . .
C30 C 0.8289(4) 0.6170(4) 0.2148(4) 0.0231(14) Uani 1 1 d . . .
C31 C 0.7398(4) 0.6518(4) 0.1894(4) 0.0228(14) Uani 1 1 d . . .
C32 C 0.7335(4) 0.7134(4) 0.1282(4) 0.0242(15) Uani 1 1 d . . .
H32 H 0.6735 0.7343 0.1117 0.029 Uiso 1 1 calc R . .
C33 C 0.8089(4) 0.7445(4) 0.0915(4) 0.0208(14) Uani 1 1 d . . .
C34 C 0.8989(4) 0.7134(4) 0.1211(4) 0.0231(14) Uani 1 1 d . . .
H34 H 0.9538 0.7356 0.0977 0.028 Uiso 1 1 calc R . .
C35 C 0.9121(4) 0.6544(4) 0.1802(4) 0.0243(15) Uani 1 1 d . . .
C36 C 1.0112(4) 0.6243(4) 0.2093(4) 0.0238(15) Uani 1 1 d . . .
C37 C 1.0931(4) 0.6735(4) 0.1689(4) 0.0347(17) Uani 1 1 d . . .
H37A H 1.1540 0.6508 0.1874 0.052 Uiso 1 1 calc R . .
H37B H 1.1153 0.7431 0.1877 0.052 Uiso 1 1 calc R . .
H37C H 1.0622 0.6582 0.1056 0.052 Uiso 1 1 calc R . .
C38 C 0.9852(5) 0.5172(4) 0.1839(4) 0.0336(17) Uani 1 1 d . . .
H38A H 0.9345 0.4838 0.2104 0.050 Uiso 1 1 calc R . .
H38B H 1.0494 0.4994 0.2042 0.050 Uiso 1 1 calc R . .
H38C H 0.9549 0.4990 0.1207 0.050 Uiso 1 1 calc R . .
C39 C 1.0648(5) 0.6544(4) 0.3087(4) 0.0358(17) Uani 1 1 d . . .
H39A H 1.0178 0.6201 0.3379 0.054 Uiso 1 1 calc R . .
H39B H 1.0800 0.7236 0.3250 0.054 Uiso 1 1 calc R . .
H39C H 1.1304 0.6386 0.3262 0.054 Uiso 1 1 calc R . .
C40 C 0.9002(4) 0.8932(4) 0.0462(4) 0.0307(16) Uani 1 1 d . . .
H40A H 0.9120 0.9285 0.1034 0.046 Uiso 1 1 calc R . .
H40B H 0.8915 0.9352 0.0031 0.046 Uiso 1 1 calc R . .
H40C H 0.9606 0.8715 0.0480 0.046 Uiso 1 1 calc R . .
C41 C 0.7076(4) 0.8430(4) 0.0084(4) 0.0315(16) Uani 1 1 d . . .
H41A H 0.6426 0.7886 -0.0110 0.047 Uiso 1 1 calc R . .
H41B H 0.7063 0.8843 -0.0356 0.047 Uiso 1 1 calc R . .
H41C H 0.7136 0.8798 0.0631 0.047 Uiso 1 1 calc R . .
C42 C 0.7883(5) 0.7485(4) -0.0649(4) 0.0310(16) Uani 1 1 d . . .
H42A H 0.8486 0.7252 -0.0583 0.046 Uiso 1 1 calc R . .
H42B H 0.7845 0.7894 -0.1091 0.046 Uiso 1 1 calc R . .
H42C H 0.7237 0.6938 -0.0825 0.046 Uiso 1 1 calc R . .
C43 C 0.6596(4) 0.6313(4) 0.2267(4) 0.0249(15) Uani 1 1 d . . .
H43 H 0.6093 0.6638 0.2093 0.030 Uiso 1 1 calc R . .
C44 C 0.7516(6) 0.4028(5) 0.3970(5) 0.050(2) Uani 1 1 d . . .
C45 C 0.4902(4) 0.4966(4) 0.3187(4) 0.0194(14) Uani 1 1 d . . .
O3 O 0.4987(3) 0.4129(3) 0.2859(2) 0.0220(9) Uani 1 1 d . . .
C46 C 0.6790(5) 0.4286(4) -0.0605(4) 0.0298(16) Uani 1 1 d . . .
C47 C 0.7870(4) 0.4974(4) -0.0522(4) 0.0311(16) Uani 1 1 d . . .
H47A H 0.8127 0.5451 0.0010 0.047 Uiso 1 1 calc R . .
H47B H 0.7810 0.5300 -0.1023 0.047 Uiso 1 1 calc R . .
H47C H 0.8364 0.4612 -0.0498 0.047 Uiso 1 1 calc R . .
C48 C 0.6020(4) 0.4871(4) -0.0650(4) 0.0292(16) Uani 1 1 d . . .
H48A H 0.5322 0.4437 -0.0717 0.044 Uiso 1 1 calc R . .
H48B H 0.5979 0.5205 -0.1146 0.044 Uiso 1 1 calc R . .
H48C H 0.6272 0.5341 -0.0115 0.044 Uiso 1 1 calc R . .
C49 C 0.6384(5) 0.3557(4) -0.1454(4) 0.0340(16) Uani 1 1 d . . .
H49A H 0.6862 0.3178 -0.1432 0.051 Uiso 1 1 calc R . .
H49B H 0.6351 0.3898 -0.1945 0.051 Uiso 1 1 calc R . .
H49C H 0.5681 0.3129 -0.1525 0.051 Uiso 1 1 calc R . .
C50 C 0.6421(6) 0.0940(5) 0.3654(4) 0.046(2) Uani 1 1 d . . .
H50A H 0.5810 0.0834 0.3860 0.056 Uiso 1 1 calc R . .
H50B H 0.6389 0.0311 0.3368 0.056 Uiso 1 1 calc R . .
C52 C 0.7386(6) 0.1290(6) 0.4416(5) 0.071(2) Uani 1 1 d . . .
H52A H 0.8001 0.1434 0.4224 0.107 Uiso 1 1 calc R . .
H52B H 0.7409 0.0796 0.4781 0.107 Uiso 1 1 calc R . .
H52C H 0.7389 0.1873 0.4750 0.107 Uiso 1 1 calc R . .
C54 C 0.2747(6) -0.0066(5) 0.3332(5) 0.077(3) Uani 1 1 d . . .
H54A H 0.3002 0.0265 0.3934 0.116 Uiso 1 1 calc R . .
H54B H 0.3345 -0.0107 0.3156 0.116 Uiso 1 1 calc R . .
H54C H 0.2277 -0.0713 0.3282 0.116 Uiso 1 1 calc R . .
C58 C 0.5711(6) 0.8542(5) 0.4230(6) 0.071(3) Uani 1 1 d . . .
H58A H 0.5726 0.8597 0.3642 0.106 Uiso 1 1 calc R . .
H58B H 0.6356 0.8431 0.4573 0.106 Uiso 1 1 calc R . .
H58C H 0.5661 0.9135 0.4501 0.106 Uiso 1 1 calc R . .
C57 C 0.3771(6) 0.7857(5) 0.3705(5) 0.076(3) Uani 1 1 d . . .
H57A H 0.3769 0.7966 0.3123 0.114 Uiso 1 1 calc R . .
H57B H 0.3690 0.8414 0.4013 0.114 Uiso 1 1 calc R . .
H57C H 0.3187 0.7285 0.3659 0.114 Uiso 1 1 calc R . .
C56 C 0.1772(7) -0.0092(6) 0.1822(5) 0.078(3) Uani 1 1 d . . .
H56A H 0.1417 -0.0765 0.1825 0.117 Uiso 1 1 calc R . .
H56B H 0.2376 -0.0048 0.1626 0.117 Uiso 1 1 calc R . .
H56C H 0.1281 0.0166 0.1428 0.117 Uiso 1 1 calc R . .
C55 C 0.1234(7) 0.0518(5) 0.2997(8) 0.119(5) Uani 1 1 d . . .
H55A H 0.1472 0.0888 0.3583 0.179 Uiso 1 1 calc R . .
H55B H 0.0808 -0.0137 0.2985 0.179 Uiso 1 1 calc R . .
H55C H 0.0811 0.0820 0.2589 0.179 Uiso 1 1 calc R . .
O10 O 0.8474(8) 0.8310(7) 0.3905(7) 0.160(3) Uiso 1 1 d . . .
C62 C 0.9074(12) 0.7268(11) 0.4926(11) 0.206(7) Uiso 1 1 d . . .
H62A H 0.8486 0.7253 0.5136 0.309 Uiso 1 1 calc R . .
H62B H 0.9723 0.7421 0.5421 0.309 Uiso 1 1 calc R . .
H62C H 0.8941 0.6640 0.4589 0.309 Uiso 1 1 calc R . .
C60 C 0.9175(13) 0.7946(13) 0.4416(12) 0.211(8) Uiso 1 1 d . . .
H60A H 0.9722 0.8517 0.4811 0.253 Uiso 1 1 calc R . .
H60B H 0.9509 0.7720 0.4022 0.253 Uiso 1 1 calc R . .
C64 C 0.7933(10) 0.9357(9) 0.2942(8) 0.147(5) Uiso 1 1 d . . .
H64A H 0.7368 0.8847 0.2503 0.220 Uiso 1 1 calc R . .
H64B H 0.8264 0.9851 0.2658 0.220 Uiso 1 1 calc R . .
H64C H 0.7642 0.9641 0.3333 0.220 Uiso 1 1 calc R . .
C65 C 0.8653(13) 0.8989(13) 0.3399(12) 0.213(8) Uiso 1 1 d . . .
H65A H 0.9240 0.9542 0.3783 0.256 Uiso 1 1 calc R . .
H65B H 0.8928 0.8723 0.2977 0.256 Uiso 1 1 calc R . .
C68 C 0.5523(9) 0.0827(9) 0.8427(8) 0.032(3) Uiso 0.50 1 d P . .
C70 C 0.8332(11) 0.4262(9) 0.4740(8) 0.057(4) Uani 0.60 1 d P A 1
H70A H 0.8267 0.3716 0.5046 0.086 Uiso 0.60 1 calc PR A 1
H70B H 0.8313 0.4816 0.5098 0.086 Uiso 0.60 1 calc PR A 1
H70C H 0.9000 0.4420 0.4624 0.086 Uiso 0.60 1 calc PR A 1
C80 C 0.8597(14) 0.3840(13) 0.4178(14) 0.056(6) Uani 0.40 1 d P A 2
H80A H 0.9162 0.4453 0.4317 0.084 Uiso 0.40 1 calc PR A 2
H80B H 0.8605 0.3444 0.3673 0.084 Uiso 0.40 1 calc PR A 2
H80C H 0.8703 0.3507 0.4674 0.084 Uiso 0.40 1 calc PR A 2
O11 O 0.5139(12) -0.0081(13) 0.9618(11) 0.115(5) Uiso 0.50 1 d P . 3
C69 C 0.5209(16) 0.0019(15) 0.8792(14) 0.099(6) Uiso 0.50 1 d P B 3
C90 C 0.5154(16) 0.0886(15) 0.9081(14) 0.099(6) Uiso 0.50 1 d P B 4
C91 C 0.5080(13) 0.0512(14) 0.9749(14) 0.070(5) Uiso 0.50 1 d P . 4

loop_
_atom_site_aniso_label
_atom_site_aniso_U_11
_atom_site_aniso_U_22
_atom_site_aniso_U_33
_atom_site_aniso_U_23
_atom_site_aniso_U_13
_atom_site_aniso_U_12
Zn1 0.0430(6) 0.0491(5) 0.0491(6) 0.0305(4) 0.0279(4) 0.0318(4)
Zn2 0.0292(5) 0.0481(5) 0.0424(5) 0.0305(4) 0.0211(4) 0.0229(4)
N1 0.018(3) 0.028(3) 0.025(3) 0.010(3) 0.010(2) 0.008(2)
C51 0.026(4) 0.032(4) 0.025(4) 0.013(3) 0.012(3) 0.018(3)
O4 0.035(3) 0.042(3) 0.033(3) 0.022(2) 0.018(2) 0.026(2)
C2 0.023(4) 0.036(4) 0.027(4) 0.008(3) 0.003(3) 0.014(3)
C3 0.023(4) 0.030(4) 0.032(4) 0.006(3) 0.016(3) 0.015(3)
C4 0.032(4) 0.033(4) 0.034(4) 0.011(3) 0.016(3) 0.018(3)
C5 0.040(5) 0.058(5) 0.068(5) 0.030(4) 0.034(4) 0.034(4)
C6 0.034(4) 0.039(4) 0.050(5) 0.016(4) 0.017(4) 0.020(3)
C7 0.034(4) 0.045(4) 0.054(5) 0.019(4) 0.015(4) 0.025(3)
C8 0.024(4) 0.043(4) 0.027(4) 0.006(3) 0.016(3) 0.020(3)
C9 0.027(4) 0.026(3) 0.027(4) 0.008(3) 0.016(3) 0.015(3)
C10 0.023(4) 0.029(4) 0.027(4) 0.009(3) 0.012(3) 0.016(3)
C11 0.026(4) 0.031(4) 0.023(4) 0.014(3) 0.017(3) 0.018(3)
C12 0.021(4) 0.030(4) 0.033(4) 0.008(3) 0.007(3) 0.014(3)
N2 0.024(3) 0.030(3) 0.027(3) 0.009(3) 0.015(3) 0.015(2)
C13 0.024(4) 0.031(4) 0.018(3) 0.010(3) 0.008(3) 0.014(3)
C14 0.023(4) 0.023(4) 0.019(3) 0.013(3) 0.007(3) 0.014(3)
C15 0.023(4) 0.030(4) 0.019(4) 0.014(3) 0.008(3) 0.016(3)
C16 0.024(4) 0.038(4) 0.024(4) 0.018(3) 0.010(3) 0.015(3)
C17 0.029(4) 0.027(4) 0.035(4) 0.010(3) 0.009(3) 0.016(3)
C18 0.035(4) 0.028(4) 0.044(5) 0.014(4) 0.017(4) 0.011(3)
C19 0.030(4) 0.029(4) 0.029(4) 0.012(3) 0.010(3) 0.016(3)
C20 0.017(4) 0.031(4) 0.029(4) 0.016(3) 0.013(3) 0.012(3)
C21 0.026(4) 0.036(4) 0.039(4) 0.016(3) 0.013(3) 0.015(3)
C22 0.027(4) 0.036(4) 0.035(4) 0.015(3) 0.020(3) 0.012(3)
C23 0.028(4) 0.031(4) 0.017(3) 0.014(3) 0.005(3) 0.017(3)
C24 0.020(4) 0.031(4) 0.021(4) 0.009(3) 0.010(3) 0.016(3)
C25 0.028(4) 0.031(4) 0.019(4) 0.014(3) 0.010(3) 0.014(3)
C26 0.034(4) 0.036(4) 0.039(4) 0.014(3) 0.019(3) 0.013(3)
C27 0.088(6) 0.054(5) 0.044(5) 0.014(4) 0.028(4) 0.036(5)
C28 0.024(4) 0.030(4) 0.024(4) 0.011(3) 0.009(3) 0.010(3)
C61 0.020(4) 0.032(4) 0.018(3) 0.013(3) 0.008(3) 0.015(3)
O5 0.022(2) 0.043(3) 0.036(3) 0.026(2) 0.017(2) 0.018(2)
C30 0.025(4) 0.029(4) 0.024(4) 0.012(3) 0.013(3) 0.015(3)
C31 0.016(4) 0.025(3) 0.029(4) 0.008(3) 0.009(3) 0.005(3)
C32 0.019(4) 0.027(3) 0.033(4) 0.013(3) 0.010(3) 0.014(3)
C33 0.019(4) 0.025(3) 0.026(4) 0.010(3) 0.014(3) 0.009(3)
C34 0.021(4) 0.030(3) 0.026(4) 0.011(3) 0.014(3) 0.010(3)
C35 0.024(4) 0.030(4) 0.027(4) 0.007(3) 0.013(3) 0.015(3)
C36 0.019(4) 0.031(4) 0.028(4) 0.014(3) 0.012(3) 0.011(3)
C37 0.028(4) 0.049(4) 0.042(4) 0.018(4) 0.021(3) 0.024(3)
C38 0.028(4) 0.042(4) 0.044(4) 0.021(4) 0.014(3) 0.025(3)
C39 0.027(4) 0.052(4) 0.037(4) 0.019(4) 0.014(3) 0.019(3)
C40 0.029(4) 0.032(4) 0.038(4) 0.019(3) 0.016(3) 0.014(3)
C41 0.028(4) 0.039(4) 0.036(4) 0.018(3) 0.016(3) 0.014(3)
C42 0.029(4) 0.041(4) 0.031(4) 0.010(3) 0.012(3) 0.020(3)
C43 0.017(4) 0.035(4) 0.023(4) 0.005(3) 0.004(3) 0.012(3)
C44 0.050(5) 0.064(5) 0.056(5) 0.050(4) 0.023(4) 0.033(4)
C45 0.019(4) 0.022(4) 0.023(4) 0.012(3) 0.009(3) 0.012(3)
O3 0.023(2) 0.022(2) 0.031(2) 0.013(2) 0.015(2) 0.013(2)
C46 0.040(4) 0.035(4) 0.023(4) 0.011(3) 0.013(3) 0.020(3)
C47 0.024(4) 0.034(4) 0.036(4) 0.010(3) 0.011(3) 0.009(3)
C48 0.029(4) 0.042(4) 0.026(4) 0.016(3) 0.012(3) 0.020(3)
C49 0.035(4) 0.043(4) 0.031(4) 0.009(4) 0.015(3) 0.018(3)
C50 0.064(5) 0.059(5) 0.052(5) 0.033(4) 0.040(4) 0.046(4)
C52 0.085(7) 0.084(6) 0.054(6) 0.033(5) 0.022(5) 0.038(5)
C54 0.064(6) 0.048(5) 0.085(6) 0.045(5) -0.008(5) -0.010(4)
C58 0.092(7) 0.035(5) 0.106(7) 0.017(5) 0.058(6) 0.023(5)
C57 0.074(6) 0.060(5) 0.086(7) -0.006(5) -0.008(5) 0.051(5)
C56 0.079(7) 0.060(5) 0.067(6) 0.007(5) 0.018(5) -0.015(5)
C55 0.079(7) 0.032(5) 0.280(15) 0.016(7) 0.123(9) 0.005(5)
C70 0.074(11) 0.045(8) 0.061(10) 0.016(7) 0.030(9) 0.020(7)
C80 0.048(13) 0.060(13) 0.080(16) 0.033(12) 0.023(12) 0.041(11)

loop_
_atom_type_symbol
_atom_type_description
_atom_type_scat_dispersion_real
_atom_type_scat_dispersion_imag
_atom_type_scat_source
C C 0.0033 0.0016 'International Tables Vol C Tables 4.2.6.8 and 6.1.1.4'
N N 0.0061 0.0033 'International Tables Vol C Tables 4.2.6.8 and 6.1.1.4'
Zn Zn 0.2839 1.4301 'International Tables Vol C Tables 4.2.6.8 and 6.1.1.4'
O O 0.0106 0.0060 'International Tables Vol C Tables 4.2.6.8 and 6.1.1.4'
H H 0.0000 0.0000 'International Tables Vol C Tables 4.2.6.8 and 6.1.1.4'

loop_
_geom_angle_atom_site_label_1
_geom_angle_atom_site_label_2
_geom_angle_atom_site_label_3
_geom_angle
_geom_angle_site_symmetry_3
O4 Zn1 C50 127.3(2) .
O4 Zn1 N2 94.05(18) .
C50 Zn1 N2 138.5(2) .
O5 Zn2 C44 127.4(2) .
O5 Zn2 N1 93.98(17) .
C44 Zn2 N1 138.5(2) .
C43 N1 C61 115.3(4) .
C43 N1 Zn2 120.8(4) .
C61 N1 Zn2 123.6(3) .
C41 C51 C33 111.6(5) .
C41 C51 C40 107.9(5) .
C33 C51 C40 110.5(5) .
C41 C51 C42 107.9(5) .
C33 C51 C42 110.2(4) .
C40 C51 C42 108.6(5) .
C2 O4 Zn1 130.1(4) .
O4 C2 C3 120.0(5) .
O4 C2 C11 121.9(5) .
C3 C2 C11 118.1(6) .
C8 C3 C2 118.6(5) .
C8 C3 C4 121.5(5) .
C2 C3 C4 119.9(5) .
C7 C4 C3 110.6(5) .
C7 C4 C5 107.8(5) .
C3 C4 C5 111.7(5) .
C7 C4 C6 109.6(5) .
C3 C4 C6 109.9(5) .
C5 C4 C6 107.2(5) .
C4 C5 H5A 109.5 .
C4 C5 H5B 109.5 .
H5A C5 H5B 109.5 .
C4 C5 H5C 109.5 .
H5A C5 H5C 109.5 .
H5B C5 H5C 109.5 .
C4 C6 H6A 109.5 .
C4 C6 H6B 109.5 .
H6A C6 H6B 109.5 .
C4 C6 H6C 109.5 .
H6A C6 H6C 109.5 .
H6B C6 H6C 109.5 .
C4 C7 H7A 109.5 .
C4 C7 H7B 109.5 .
H7A C7 H7B 109.5 .
C4 C7 H7C 109.5 .
H7A C7 H7C 109.5 .
H7B C7 H7C 109.5 .
C3 C8 C9 124.4(5) .
C3 C8 H8 117.8 .
C9 C8 H8 117.8 .
C10 C9 C8 116.1(5) .
C10 C9 C46 124.8(5) .
C8 C9 C46 119.0(5) .
C9 C10 C11 123.1(5) .
C9 C10 H10 118.5 .
C11 C10 H10 118.5 .
C10 C11 C12 116.4(5) .
C10 C11 C2 119.6(5) .
C12 C11 C2 123.8(5) .
N2 C12 C11 129.0(5) .
N2 C12 H12 115.5 .
C11 C12 H12 115.5 .
C12 N2 C13 118.9(5) .
C12 N2 Zn1 120.8(4) .
C13 N2 Zn1 120.3(4) .
C19 C13 C14 120.1(5) .
C19 C13 N2 118.3(5) .
C14 C13 N2 121.5(5) .
O3 C14 C13 116.9(5) .
O3 C14 C15 123.2(5) .
C13 C14 C15 119.9(5) .
C16 C15 C14 117.3(5) .
C16 C15 C20 121.1(5) .
C14 C15 C20 121.5(5) .
C17 C16 C15 123.9(6) .
C17 C16 H16 118.0 .
C15 C16 H16 118.0 .
C16 C17 C19 116.6(5) .
C16 C17 C18 123.2(6) .
C19 C17 C18 120.2(5) .
C55 C18 C17 113.2(5) .
C55 C18 C54 109.0(7) .
C17 C18 C54 109.2(5) .
C55 C18 C56 109.3(7) .
C17 C18 C56 110.4(5) .
C54 C18 C56 105.5(6) .
C13 C19 C17 122.2(5) .
C13 C19 H19 118.9 .
C17 C19 H19 118.9 .
C23 C20 C15 110.3(5) .
C23 C20 C22 108.4(5) .
C15 C20 C22 109.0(5) .
C23 C20 C21 109.9(5) .
C15 C20 C21 108.9(5) .
C22 C20 C21 110.3(5) .
C20 C21 H21A 109.5 .
C20 C21 H21B 109.5 .
H21A C21 H21B 109.5 .
C20 C21 H21C 109.5 .
H21A C21 H21C 109.5 .
H21B C21 H21C 109.5 .
C20 C22 H22A 109.5 .
C20 C22 H22B 109.5 .
H22A C22 H22B 109.5 .
C20 C22 H22C 109.5 .
H22A C22 H22C 109.5 .
H22B C22 H22C 109.5 .
C24 C23 C45 117.2(5) .
C24 C23 C20 120.6(5) .
C45 C23 C20 122.2(5) .
C25 C24 C23 123.6(5) .
C25 C24 H24 118.2 .
C23 C24 H24 118.2 .
C24 C25 C28 117.2(5) .
C24 C25 C26 121.1(5) .
C28 C25 C26 121.7(5) .
C57 C26 C58 112.2(7) .
C57 C26 C25 110.2(5) .
C58 C26 C25 113.5(5) .
C57 C26 C27 107.9(6) .
C58 C26 C27 104.9(6) .
C25 C26 C27 107.9(5) .
C26 C27 H27A 109.5 .
C26 C27 H27B 109.5 .
H27A C27 H27B 109.5 .
C26 C27 H27C 109.5 .
H27A C27 H27C 109.5 .
H27B C27 H27C 109.5 .
C61 C28 C25 121.5(5) .
C61 C28 H28 119.2 .
C25 C28 H28 119.2 .
C28 C61 C45 120.3(5) .
C28 C61 N1 120.5(5) .
C45 C61 N1 119.2(5) .
C30 O5 Zn2 129.5(3) .
O5 C30 C31 122.4(5) .
O5 C30 C35 120.7(5) .
C31 C30 C35 116.9(5) .
C43 C31 C32 117.0(5) .
C43 C31 C30 122.9(5) .
C32 C31 C30 120.0(5) .
C33 C32 C31 123.3(5) .
C33 C32 H32 118.3 .
C31 C32 H32 118.3 .
C32 C33 C34 115.8(5) .
C32 C33 C51 124.3(5) .
C34 C33 C51 119.9(5) .
C35 C34 C33 125.0(5) .
C35 C34 H34 117.5 .
C33 C34 H34 117.5 .
C34 C35 C30 118.8(5) .
C34 C35 C36 122.2(5) .
C30 C35 C36 119.0(5) .
C38 C36 C37 107.7(5) .
C38 C36 C35 110.9(5) .
C37 C36 C35 112.0(5) .
C38 C36 C39 109.8(5) .
C37 C36 C39 106.3(5) .
C35 C36 C39 110.1(5) .
C36 C37 H37A 109.5 .
C36 C37 H37B 109.5 .
H37A C37 H37B 109.5 .
C36 C37 H37C 109.5 .
H37A C37 H37C 109.5 .
H37B C37 H37C 109.5 .
C36 C38 H38A 109.5 .
C36 C38 H38B 109.5 .
H38A C38 H38B 109.5 .
C36 C38 H38C 109.5 .
H38A C38 H38C 109.5 .
H38B C38 H38C 109.5 .
C36 C39 H39A 109.5 .
C36 C39 H39B 109.5 .
H39A C39 H39B 109.5 .
C36 C39 H39C 109.5 .
H39A C39 H39C 109.5 .
H39B C39 H39C 109.5 .
C51 C40 H40A 109.5 .
C51 C40 H40B 109.5 .
H40A C40 H40B 109.5 .
C51 C40 H40C 109.5 .
H40A C40 H40C 109.5 .
H40B C40 H40C 109.5 .
C51 C41 H41A 109.5 .
C51 C41 H41B 109.5 .
H41A C41 H41B 109.5 .
C51 C41 H41C 109.5 .
H41A C41 H41C 109.5 .
H41B C41 H41C 109.5 .
C51 C42 H42A 109.5 .
C51 C42 H42B 109.5 .
H42A C42 H42B 109.5 .
C51 C42 H42C 109.5 .
H42A C42 H42C 109.5 .
H42B C42 H42C 109.5 .
N1 C43 C31 129.7(5) .
N1 C43 H43 115.2 .
C31 C43 H43 115.2 .
C70 C44 C80 50.8(8) .
C70 C44 Zn2 119.8(7) .
C80 C44 Zn2 112.8(8) .
O3 C45 C61 117.1(5) .
O3 C45 C23 122.8(5) .
C61 C45 C23 120.1(5) .
C45 O3 C14 119.9(4) .
C9 C46 C47 110.7(5) .
C9 C46 C49 108.8(5) .
C47 C46 C49 108.9(5) .
C9 C46 C48 111.1(5) .
C47 C46 C48 108.6(5) .
C49 C46 C48 108.7(5) .
C46 C47 H47A 109.5 .
C46 C47 H47B 109.5 .
H47A C47 H47B 109.5 .
C46 C47 H47C 109.5 .
H47A C47 H47C 109.5 .
H47B C47 H47C 109.5 .
C46 C48 H48A 109.5 .
C46 C48 H48B 109.5 .
H48A C48 H48B 109.5 .
C46 C48 H48C 109.5 .
H48A C48 H48C 109.5 .
H48B C48 H48C 109.5 .
C46 C49 H49A 109.5 .
C46 C49 H49B 109.5 .
H49A C49 H49B 109.5 .
C46 C49 H49C 109.5 .
H49A C49 H49C 109.5 .
H49B C49 H49C 109.5 .
C52 C50 Zn1 116.3(5) .
C52 C50 H50A 108.2 .
Zn1 C50 H50A 108.2 .
C52 C50 H50B 108.2 .
Zn1 C50 H50B 108.2 .
H50A C50 H50B 107.4 .
C50 C52 H52A 109.5 .
C50 C52 H52B 109.5 .
H52A C52 H52B 109.5 .
C50 C52 H52C 109.5 .
H52A C52 H52C 109.5 .
H52B C52 H52C 109.5 .
C18 C54 H54A 109.5 .
C18 C54 H54B 109.5 .
H54A C54 H54B 109.5 .
C18 C54 H54C 109.5 .
H54A C54 H54C 109.5 .
H54B C54 H54C 109.5 .
C26 C58 H58A 109.5 .
C26 C58 H58B 109.5 .
H58A C58 H58B 109.5 .
C26 C58 H58C 109.5 .
H58A C58 H58C 109.5 .
H58B C58 H58C 109.5 .
C26 C57 H57A 109.5 .
C26 C57 H57B 109.5 .
H57A C57 H57B 109.5 .
C26 C57 H57C 109.5 .
H57A C57 H57C 109.5 .
H57B C57 H57C 109.5 .
C18 C56 H56A 109.5 .
C18 C56 H56B 109.5 .
H56A C56 H56B 109.5 .
C18 C56 H56C 109.5 .
H56A C56 H56C 109.5 .
H56B C56 H56C 109.5 .
C18 C55 H55A 109.5 .
C18 C55 H55B 109.5 .
H55A C55 H55B 109.5 .
C18 C55 H55C 109.5 .
H55A C55 H55C 109.5 .
H55B C55 H55C 109.5 .
C60 O10 C65 128.1(14) .
C60 C62 H62A 109.5 .
C60 C62 H62B 109.5 .
H62A C62 H62B 109.5 .
C60 C62 H62C 109.5 .
H62A C62 H62C 109.5 .
H62B C62 H62C 109.5 .
O10 C60 C62 132.6(17) .
O10 C60 H60A 104.1 .
C62 C60 H60A 104.1 .
O10 C60 H60B 104.1 .
C62 C60 H60B 104.1 .
H60A C60 H60B 105.5 .
C65 C64 H64A 109.5 .
C65 C64 H64B 109.5 .
H64A C64 H64B 109.5 .
C65 C64 H64C 109.5 .
H64A C64 H64C 109.5 .
H64B C64 H64C 109.5 .
C64 C65 O10 125.2(16) .
C64 C65 H65A 106.0 .
O10 C65 H65A 106.0 .
C64 C65 H65B 106.0 .
O10 C65 H65B 106.0 .
H65A C65 H65B 106.3 .
C90 C68 C69 59.7(12) .
C44 C70 H70A 109.5 .
C44 C70 H70B 109.5 .
C44 C70 H70C 109.5 .
C44 C80 H80A 109.5 .
C44 C80 H80B 109.5 .
H80A C80 H80B 109.5 .
C44 C80 H80C 109.5 .
H80A C80 H80C 109.5 .
H80B C80 H80C 109.5 .
C69 O11 O11 158(3) 2_657
C68 C69 O11 131.9(19) .
C91 C90 C68 142(2) .
C90 C91 C91 149(3) 2_657

loop_
_geom_bond_atom_site_label_1
_geom_bond_atom_site_label_2
_geom_bond_distance
_geom_bond_site_symmetry_2
Zn1 O4 1.900(4) .
Zn1 C50 1.920(6) .
Zn1 N2 1.995(5) .
Zn2 O5 1.910(4) .
Zn2 C44 1.931(6) .
Zn2 N1 1.989(4) .
N1 C43 1.309(7) .
N1 C61 1.425(7) .
C51 C41 1.519(7) .
C51 C33 1.519(7) .
C51 C40 1.529(8) .
C51 C42 1.532(7) .
O4 C2 1.298(7) .
C2 C3 1.415(8) .
C2 C11 1.429(8) .
C3 C8 1.377(8) .
C3 C4 1.534(8) .
C4 C7 1.530(8) .
C4 C5 1.538(8) .
C4 C6 1.541(8) .
C5 H5A 0.9800 .
C5 H5B 0.9800 .
C5 H5C 0.9800 .
C6 H6A 0.9800 .
C6 H6B 0.9800 .
C6 H6C 0.9800 .
C7 H7A 0.9800 .
C7 H7B 0.9800 .
C7 H7C 0.9800 .
C8 C9 1.416(7) .
C8 H8 0.9500 .
C9 C10 1.352(7) .
C9 C46 1.518(8) .
C10 C11 1.408(7) .
C10 H10 0.9500 .
C11 C12 1.421(7) .
C12 N2 1.312(7) .
C12 H12 0.9500 .
N2 C13 1.416(7) .
C13 C19 1.359(8) .
C13 C14 1.392(7) .
C14 O3 1.365(6) .
C14 C15 1.400(7) .
C15 C16 1.388(8) .
C15 C20 1.526(8) .
C16 C17 1.370(7) .
C16 H16 0.9500 .
C17 C19 1.392(8) .
C17 C18 1.520(8) .
C18 C55 1.474(9) .
C18 C54 1.526(9) .
C18 C56 1.543(9) .
C19 H19 0.9500 .
C20 C23 1.519(8) .
C20 C22 1.534(8) .
C20 C21 1.538(7) .
C21 H21A 0.9800 .
C21 H21B 0.9800 .
C21 H21C 0.9800 .
C22 H22A 0.9800 .
C22 H22B 0.9800 .
C22 H22C 0.9800 .
C23 C24 1.402(7) .
C23 C45 1.402(7) .
C24 C25 1.359(8) .
C24 H24 0.9500 .
C25 C28 1.397(7) .
C25 C26 1.527(8) .
C26 C57 1.483(9) .
C26 C58 1.502(9) .
C26 C27 1.552(9) .
C27 H27A 0.9800 .
C27 H27B 0.9800 .
C27 H27C 0.9800 .
C28 C61 1.371(7) .
C28 H28 0.9500 .
C61 C45 1.379(7) .
O5 C30 1.289(6) .
C30 C31 1.443(8) .
C30 C35 1.441(8) .
C31 C43 1.408(7) .
C31 C32 1.407(7) .
C32 C33 1.357(7) .
C32 H32 0.9500 .
C33 C34 1.428(7) .
C34 C35 1.361(8) .
C34 H34 0.9500 .
C35 C36 1.532(8) .
C36 C38 1.513(8) .
C36 C37 1.534(8) .
C36 C39 1.550(8) .
C37 H37A 0.9800 .
C37 H37B 0.9800 .
C37 H37C 0.9800 .
C38 H38A 0.9800 .
C38 H38B 0.9800 .
C38 H38C 0.9800 .
C39 H39A 0.9800 .
C39 H39B 0.9800 .
C39 H39C 0.9800 .
C40 H40A 0.9800 .
C40 H40B 0.9800 .
C40 H40C 0.9800 .
C41 H41A 0.9800 .
C41 H41B 0.9800 .
C41 H41C 0.9800 .
C42 H42A 0.9800 .
C42 H42B 0.9800 .
C42 H42C 0.9800 .
C43 H43 0.9500 .
C44 C70 1.373(13) .
C44 C80 1.563(17) .
C45 O3 1.358(6) .
C46 C47 1.534(8) .
C46 C49 1.541(8) .
C46 C48 1.549(7) .
C47 H47A 0.9800 .
C47 H47B 0.9800 .
C47 H47C 0.9800 .
C48 H48A 0.9800 .
C48 H48B 0.9800 .
C48 H48C 0.9800 .
C49 H49A 0.9800 .
C49 H49B 0.9800 .
C49 H49C 0.9800 .
C50 C52 1.475(9) .
C50 H50A 0.9900 .
C50 H50B 0.9900 .
C52 H52A 0.9800 .
C52 H52B 0.9800 .
C52 H52C 0.9800 .
C54 H54A 0.9800 .
C54 H54B 0.9800 .
C54 H54C 0.9800 .
C58 H58A 0.9800 .
C58 H58B 0.9800 .
C58 H58C 0.9800 .
C57 H57A 0.9800 .
C57 H57B 0.9800 .
C57 H57C 0.9800 .
C56 H56A 0.9800 .
C56 H56B 0.9800 .
C56 H56C 0.9800 .
C55 H55A 0.9800 .
C55 H55B 0.9800 .
C55 H55C 0.9800 .
O10 C60 1.355(17) .
O10 C65 1.368(18) .
C62 C60 1.359(19) .
C62 H62A 0.9800 .
C62 H62B 0.9800 .
C62 H62C 0.9800 .
C60 H60A 0.9900 .
C60 H60B 0.9900 .
C64 C65 1.342(18) .
C64 H64A 0.9800 .
C64 H64B 0.9800 .
C64 H64C 0.9800 .
C65 H65A 0.9900 .
C65 H65B 0.9900 .
C68 C90 1.33(2) .
C68 C69 1.40(2) .
C70 H70A 0.9800 .
C70 H70B 0.9800 .
C70 H70C 0.9800 .
C80 H80A 0.9800 .
C80 H80B 0.9800 .
C80 H80C 0.9800 .
O11 C69 1.40(2) .
O11 O11 1.44(3) 2_657
C90 C91 1.28(3) .
C91 C91 1.77(4) 2_657

loop_
_geom_torsion_atom_site_label_1
_geom_torsion_atom_site_label_2
_geom_torsion_atom_site_label_3
_geom_torsion_atom_site_label_4
_geom_torsion
_geom_torsion_site_symmetry_1
_geom_torsion_site_symmetry_4
O5 Zn2 N1 C43 7.1(4) . .
C44 Zn2 N1 C43 -177.8(5) . .
O5 Zn2 N1 C61 -165.9(4) . .
C44 Zn2 N1 C61 9.3(6) . .
C50 Zn1 O4 C2 179.8(5) . .
N2 Zn1 O4 C2 3.0(5) . .
Zn1 O4 C2 C3 -176.6(4) . .
Zn1 O4 C2 C11 0.7(8) . .
O4 C2 C3 C8 177.2(5) . .
C11 C2 C3 C8 -0.2(8) . .
O4 C2 C3 C4 -1.7(8) . .
C11 C2 C3 C4 -179.1(5) . .
C8 C3 C4 C7 123.1(6) . .
C2 C3 C4 C7 -58.1(7) . .
C8 C3 C4 C5 3.1(8) . .
C2 C3 C4 C5 -178.1(5) . .
C8 C3 C4 C6 -115.8(6) . .
C2 C3 C4 C6 63.0(7) . .
C2 C3 C8 C9 0.8(9) . .
C4 C3 C8 C9 179.7(5) . .
C3 C8 C9 C10 0.2(9) . .
C3 C8 C9 C46 -177.2(5) . .
C8 C9 C10 C11 -1.9(8) . .
C46 C9 C10 C11 175.3(5) . .
C9 C10 C11 C12 -172.7(5) . .
C9 C10 C11 C2 2.5(9) . .
O4 C2 C11 C10 -178.7(5) . .
C3 C2 C11 C10 -1.4(8) . .
O4 C2 C11 C12 -3.8(9) . .
C3 C2 C11 C12 173.5(5) . .
C10 C11 C12 N2 176.2(5) . .
C2 C11 C12 N2 1.2(10) . .
C11 C12 N2 C13 -176.8(5) . .
C11 C12 N2 Zn1 3.9(8) . .
O4 Zn1 N2 C12 -5.0(4) . .
C50 Zn1 N2 C12 178.8(5) . .
O4 Zn1 N2 C13 175.7(4) . .
C50 Zn1 N2 C13 -0.5(6) . .
C12 N2 C13 C19 128.6(6) . .
Zn1 N2 C13 C19 -52.0(6) . .
C12 N2 C13 C14 -55.1(7) . .
Zn1 N2 C13 C14 124.2(5) . .
C19 C13 C14 O3 178.7(5) . .
N2 C13 C14 O3 2.5(8) . .
C19 C13 C14 C15 -0.4(8) . .
N2 C13 C14 C15 -176.6(5) . .
O3 C14 C15 C16 -179.9(5) . .
C13 C14 C15 C16 -0.9(8) . .
O3 C14 C15 C20 -2.3(8) . .
C13 C14 C15 C20 176.7(5) . .
C14 C15 C16 C17 1.3(9) . .
C20 C15 C16 C17 -176.3(5) . .
C15 C16 C17 C19 -0.4(9) . .
C15 C16 C17 C18 -179.3(6) . .
C16 C17 C18 C55 3.6(10) . .
C19 C17 C18 C55 -175.3(7) . .
C16 C17 C18 C54 -118.0(7) . .
C19 C17 C18 C54 63.1(8) . .
C16 C17 C18 C56 126.4(7) . .
C19 C17 C18 C56 -52.4(8) . .
C14 C13 C19 C17 1.4(9) . .
N2 C13 C19 C17 177.7(5) . .
C16 C17 C19 C13 -1.0(9) . .
C18 C17 C19 C13 178.0(6) . .
C16 C15 C20 C23 -179.7(5) . .
C14 C15 C20 C23 2.8(7) . .
C16 C15 C20 C22 61.4(7) . .
C14 C15 C20 C22 -116.1(6) . .
C16 C15 C20 C21 -58.9(7) . .
C14 C15 C20 C21 123.6(5) . .
C15 C20 C23 C24 178.6(5) . .
C22 C20 C23 C24 -62.2(7) . .
C21 C20 C23 C24 58.4(7) . .
C15 C20 C23 C45 -2.9(7) . .
C22 C20 C23 C45 116.3(6) . .
C21 C20 C23 C45 -123.1(5) . .
C45 C23 C24 C25 -0.8(8) . .
C20 C23 C24 C25 177.8(5) . .
C23 C24 C25 C28 1.6(8) . .
C23 C24 C25 C26 -178.5(5) . .
C24 C25 C26 C57 -58.8(8) . .
C28 C25 C26 C57 121.1(7) . .
C24 C25 C26 C58 174.4(6) . .
C28 C25 C26 C58 -5.7(9) . .
C24 C25 C26 C27 58.7(7) . .
C28 C25 C26 C27 -121.4(6) . .
C24 C25 C28 C61 0.1(8) . .
C26 C25 C28 C61 -179.8(6) . .
C25 C28 C61 C45 -2.7(8) . .
C25 C28 C61 N1 179.3(5) . .
C43 N1 C61 C28 -48.9(7) . .
Zn2 N1 C61 C28 124.3(5) . .
C43 N1 C61 C45 133.1(5) . .
Zn2 N1 C61 C45 -53.6(6) . .
C44 Zn2 O5 C30 177.2(5) . .
N1 Zn2 O5 C30 -6.9(5) . .
Zn2 O5 C30 C31 1.0(8) . .
Zn2 O5 C30 C35 179.6(4) . .
O5 C30 C31 C43 7.2(9) . .
C35 C30 C31 C43 -171.4(5) . .
O5 C30 C31 C32 -176.5(5) . .
C35 C30 C31 C32 4.9(8) . .
C43 C31 C32 C33 175.4(5) . .
C30 C31 C32 C33 -1.2(8) . .
C31 C32 C33 C34 -2.2(8) . .
C31 C32 C33 C51 176.4(5) . .
C41 C51 C33 C32 9.5(8) . .
C40 C51 C33 C32 129.6(6) . .
C42 C51 C33 C32 -110.4(6) . .
C41 C51 C33 C34 -172.1(5) . .
C40 C51 C33 C34 -52.0(7) . .
C42 C51 C33 C34 68.0(6) . .
C32 C33 C34 C35 1.8(8) . .
C51 C33 C34 C35 -176.8(5) . .
C33 C34 C35 C30 2.0(9) . .
C33 C34 C35 C36 -179.7(5) . .
O5 C30 C35 C34 176.1(5) . .
C31 C30 C35 C34 -5.2(8) . .
O5 C30 C35 C36 -2.2(8) . .
C31 C30 C35 C36 176.5(5) . .
C34 C35 C36 C38 -116.5(6) . .
C30 C35 C36 C38 61.8(7) . .
C34 C35 C36 C37 3.8(8) . .
C30 C35 C36 C37 -177.9(5) . .
C34 C35 C36 C39 121.8(6) . .
C30 C35 C36 C39 -59.9(7) . .
C61 N1 C43 C31 171.5(6) . .
Zn2 N1 C43 C31 -2.0(8) . .
C32 C31 C43 N1 177.0(5) . .
C30 C31 C43 N1 -6.6(9) . .
O5 Zn2 C44 C70 62.6(9) . .
N1 Zn2 C44 C70 -111.4(8) . .
O5 Zn2 C44 C80 5.9(11) . .
N1 Zn2 C44 C80 -168.0(9) . .
C28 C61 C45 O3 -179.2(5) . .
N1 C61 C45 O3 -1.2(8) . .
C28 C61 C45 C23 3.6(8) . .
N1 C61 C45 C23 -178.4(5) . .
C24 C23 C45 O3 -178.9(5) . .
C20 C23 C45 O3 2.5(8) . .
C24 C23 C45 C61 -1.8(8) . .
C20 C23 C45 C61 179.6(5) . .
C61 C45 O3 C14 -178.8(5) . .
C23 C45 O3 C14 -1.6(7) . .
C13 C14 O3 C45 -177.5(5) . .
C15 C14 O3 C45 1.5(7) . .
C10 C9 C46 C47 130.1(6) . .
C8 C9 C46 C47 -52.8(7) . .
C10 C9 C46 C49 -110.3(6) . .
C8 C9 C46 C49 66.8(7) . .
C10 C9 C46 C48 9.3(8) . .
C8 C9 C46 C48 -173.6(5) . .
O4 Zn1 C50 C52 66.7(6) . .
N2 Zn1 C50 C52 -118.1(5) . .
C65 O10 C60 C62 -178.8(16) . .
C60 O10 C65 C64 -176.2(15) . .
C90 C68 C69 O11 -25(2) . .
O11 O11 C69 C68 49(7) 2_657 .
C69 C68 C90 C91 29(3) . .
C68 C90 C91 C91 -35(6) . 2_657
